data_4020715
loop_
_publ_author_name
'Jason Lagona'
'James C. Fettinger'
'Lyle Isaacs'

_publ_section_title
;
 Cucurbit[n]uril Analogues: Synthetic and Mechanistic Studies
;
_journal_name_full 'Journal of Organic Chemistry'
_journal_page_first 10381
_journal_page_last 10392
_journal_paper_doi 10.1021/jo051655r
_journal_volume 70
_journal_year 2005
_chemical_formula_sum 'C36 H66 N16 O45'
_chemical_formula_weight 1443.05
_space_group_IT_number 2
_symmetry_cell_setting triclinic
_symmetry_space_group_name_Hall '-P 1'
_symmetry_space_group_name_H-M 'P -1'
_cell_angle_alpha 92.8760(10)
_cell_angle_beta 98.9050(10)
_cell_angle_gamma 106.9520(10)
_cell_formula_units_Z 2
_cell_length_a 11.4566(5)
_cell_length_b 12.8691(6)
_cell_length_c 21.0240(9)
_cell_measurement_temperature 173(2)
_cell_volume 2914.3(2)
_diffrn_ambient_temperature 173(2)
_exptl_crystal_density_diffrn 1.644
_cod_depositor_comments
;
The following automatic conversions were performed:
'_symmetry_cell_setting' value 'Triclinic' changed to 'triclinic'
according to '/home/saulius/struct/CIF-dictionaries/cif_core.dic'
dictionary named 'cif_core.dic' version 2.4.1 from 2010-06-29.

Automatic conversion script
Id: cif_fix_enum 1527 2010-12-29 10:47:43Z saulius 
;
_cod_database_code 4020715

loop_
_symmetry_equiv_pos_as_xyz
'x, y, z'
'-x, -y, -z'

loop_
_atom_site_label
_atom_site_type_symbol
_atom_site_fract_x
_atom_site_fract_y
_atom_site_fract_z
_atom_site_U_iso_or_equiv
_atom_site_adp_type
_atom_site_occupancy
_atom_site_symmetry_multiplicity
_atom_site_calc_flag
_atom_site_refinement_flags
_atom_site_disorder_assembly
_atom_site_disorder_group
C1 C 0.77407(12) 0.55207(11) 0.02292(7) 0.0178(3) Uani 1 1 d . . .
C1A C 0.73744(12) 0.47664(11) -0.08442(7) 0.0172(3) Uani 1 1 d . . .
C1B C 0.66281(12) 0.50344(11) -0.14659(7) 0.0187(3) Uani 1 1 d . . .
N1 N 0.79445(11) 0.57356(9) -0.03882(6) 0.0187(2) Uani 1 1 d . . .
O1 O 0.82136(9) 0.61610(8) 0.07161(5) 0.0210(2) Uani 1 1 d . . .
O1A O 0.67386(11) 0.47482(9) -0.20053(5) 0.0267(2) Uani 1 1 d . . .
O1B O 0.58954(10) 0.55814(9) -0.13162(5) 0.0234(2) Uani 1 1 d . . .
H1B H 0.542(2) 0.5665(19) -0.1679(12) 0.042(6) Uiso 1 1 d . . .
C2 C 0.63750(13) 0.40915(11) 0.07554(7) 0.0173(3) Uani 1 1 d . . .
H2A H 0.5480(18) 0.3800(15) 0.0638(9) 0.022(4) Uiso 1 1 d . . .
H2B H 0.6613(16) 0.4712(14) 0.1096(8) 0.017(4) Uiso 1 1 d . . .
C2A C 0.65748(12) 0.39188(11) -0.04430(6) 0.0161(2) Uani 1 1 d . . .
C2B C 0.51612(12) 0.35788(11) -0.07034(7) 0.0186(3) Uani 1 1 d . . .
N2 N 0.69015(10) 0.45043(9) 0.01992(5) 0.0164(2) Uani 1 1 d . . .
O2A O 0.48931(10) 0.30806(9) -0.12933(5) 0.0249(2) Uani 1 1 d . . .
H2A1 H 0.408(3) 0.302(2) -0.1427(13) 0.055(7) Uiso 1 1 d . . .
O2B O 0.44344(10) 0.37658(10) -0.03936(5) 0.0275(2) Uani 1 1 d . . .
C3 C 0.77510(12) 0.34731(11) 0.15610(6) 0.0181(3) Uani 1 1 d . . .
C3A C 0.62812(12) 0.20686(11) 0.08449(6) 0.0164(2) Uani 1 1 d . . .
C3B C 0.48436(13) 0.17556(11) 0.07546(7) 0.0190(3) Uani 1 1 d . . .
N3 N 0.68315(10) 0.32346(9) 0.10273(5) 0.0161(2) Uani 1 1 d . . .
O3 O 0.84168(10) 0.43859(8) 0.17770(5) 0.0232(2) Uani 1 1 d . . .
O3A O 0.41771(10) 0.13216(11) 0.02518(6) 0.0319(3) Uani 1 1 d . . .
O3B O 0.44995(10) 0.20540(9) 0.12811(5) 0.0248(2) Uani 1 1 d . . .
H3B H 0.376(3) 0.182(3) 0.1257(15) 0.077(10) Uiso 1 1 d . . .
C4 C 0.89199(14) 0.23888(14) 0.21754(8) 0.0266(3) Uani 1 1 d . . .
H4A H 0.9456(19) 0.3124(17) 0.2344(10) 0.030(5) Uiso 1 1 d . . .
H4B H 0.8684(18) 0.1954(16) 0.2526(10) 0.029(5) Uiso 1 1 d . . .
C4A C 0.69168(12) 0.15695(11) 0.14250(6) 0.0179(3) Uani 1 1 d . . .
C4B C 0.60395(13) 0.08631(12) 0.18365(7) 0.0209(3) Uani 1 1 d . . .
N4 N 0.77805(11) 0.25168(10) 0.18206(6) 0.0201(2) Uani 1 1 d . . .
O4 O 0.95042(11) 0.18802(11) 0.17568(6) 0.0329(3) Uani 1 1 d . . .
O4A O 0.52570(11) 0.00006(9) 0.14940(6) 0.0289(2) Uani 1 1 d . . .
H4A1 H 0.472(3) -0.041(2) 0.1722(15) 0.073(9) Uiso 1 1 d . . .
O4B O 0.61268(11) 0.11086(10) 0.24089(5) 0.0322(3) Uani 1 1 d . . .
C5 C 0.86837(16) 0.08285(15) 0.14981(8) 0.0309(3) Uani 1 1 d . . .
H5A H 0.842(2) 0.0392(18) 0.1843(11) 0.039(6) Uiso 1 1 d . . .
H5B H 0.911(2) 0.0508(17) 0.1226(10) 0.035(5) Uiso 1 1 d . . .
N5 N 0.75514(12) 0.09186(10) 0.11131(6) 0.0218(2) Uani 1 1 d . . .
C6 C 0.75302(13) 0.10983(11) 0.04678(7) 0.0199(3) Uani 1 1 d . . .
N6 N 0.67005(11) 0.16572(9) 0.02935(5) 0.0172(2) Uani 1 1 d . . .
O6 O 0.81241(11) 0.07705(10) 0.01203(5) 0.0290(2) Uani 1 1 d . . .
C7 C 0.64356(13) 0.18974(11) -0.03739(6) 0.0174(3) Uani 1 1 d . . .
H7A H 0.6722(18) 0.1408(15) -0.0645(9) 0.024(5) Uiso 1 1 d . . .
H7B H 0.5538(18) 0.1765(15) -0.0517(9) 0.023(4) Uiso 1 1 d . . .
N7 N 0.70612(11) 0.30023(9) -0.05000(6) 0.0170(2) Uani 1 1 d . . .
C8 C 0.81207(13) 0.32532(11) -0.07742(6) 0.0181(3) Uani 1 1 d . . .
N8 N 0.82760(11) 0.42602(10) -0.10028(6) 0.0189(2) Uani 1 1 d . . .
O8 O 0.87664(10) 0.26648(8) -0.08320(5) 0.0229(2) Uani 1 1 d . . .
C9 C 0.94615(13) 0.49921(13) -0.10910(8) 0.0235(3) Uani 1 1 d . . .
H9A H 1.0016(17) 0.4591(15) -0.1102(9) 0.021(4) Uiso 1 1 d . . .
H9B H 0.9322(19) 0.5333(16) -0.1503(10) 0.030(5) Uiso 1 1 d . . .
O9 O 0.99675(9) 0.58169(9) -0.05603(6) 0.0249(2) Uani 1 1 d . . .
C10 C 0.91364(13) 0.64382(12) -0.04984(8) 0.0229(3) Uani 1 1 d . . .
H10A H 0.9002(18) 0.6778(16) -0.0892(9) 0.025(5) Uiso 1 1 d . . .
H10B H 0.9511(17) 0.6989(15) -0.0140(9) 0.021(4) Uiso 1 1 d . . .
C11 C 0.70270(13) 0.66234(12) 0.34310(7) 0.0216(3) Uani 1 1 d . . .
C11A C 0.77880(14) 0.85326(12) 0.35800(7) 0.0236(3) Uani 1 1 d . . .
C11B C 0.86203(15) 0.92562(13) 0.31565(7) 0.0276(3) Uani 1 1 d . . .
N11 N 0.69248(12) 0.75800(11) 0.31933(6) 0.0249(3) Uani 1 1 d . . .
O11 O 0.63932(10) 0.57083(9) 0.32057(5) 0.0265(2) Uani 1 1 d . . .
O11A O 0.93872(12) 1.01391(10) 0.34980(6) 0.0346(3) Uani 1 1 d . . .
H11A H 1.003(2) 1.049(2) 0.3299(13) 0.054(7) Uiso 1 1 d . . .
O11B O 0.85500(12) 0.90023(11) 0.25865(6) 0.0376(3) Uani 1 1 d . . .
C12 C 0.85074(13) 0.60416(12) 0.41968(7) 0.0205(3) Uani 1 1 d . . .
H12A H 0.8260(17) 0.5435(15) 0.3861(9) 0.023(4) Uiso 1 1 d . . .
H12B H 0.9380(18) 0.6343(15) 0.4274(9) 0.021(4) Uiso 1 1 d . . .
C12A C 0.85064(13) 0.80444(12) 0.41318(7) 0.0203(3) Uani 1 1 d . . .
C12B C 0.99334(14) 0.83982(12) 0.41699(7) 0.0246(3) Uani 1 1 d . . .
N12 N 0.79793(11) 0.68734(10) 0.39531(6) 0.0202(2) Uani 1 1 d . . .
O12A O 1.06510(11) 0.89034(11) 0.46383(6) 0.0362(3) Uani 1 1 d . . .
O12B O 1.02023(12) 0.80460(10) 0.36304(6) 0.0323(3) Uani 1 1 d . . .
H12C H 1.095(2) 0.8187(17) 0.3644(10) 0.030(5) Uiso 1 1 d . . .
C13 C 0.72594(12) 0.45839(11) 0.47499(7) 0.0196(3) Uani 1 1 d . . .
C13A C 0.84629(12) 0.61848(11) 0.54140(7) 0.0179(3) Uani 1 1 d . . .
C13B C 0.98902(13) 0.65348(12) 0.56354(7) 0.0218(3) Uani 1 1 d . . .
N13 N 0.80814(11) 0.56065(10) 0.47712(6) 0.0183(2) Uani 1 1 d . . .
O13 O 0.67461(10) 0.39571(9) 0.42654(5) 0.0240(2) Uani 1 1 d . . .
O13A O 1.02216(10) 0.70501(10) 0.62195(5) 0.0272(2) Uani 1 1 d . . .
H13A H 1.108(3) 0.713(2) 0.6361(13) 0.056(7) Uiso 1 1 d . . .
O13B O 1.05764(11) 0.63373(13) 0.53016(6) 0.0410(3) Uani 1 1 d . . .
C14 C 0.59608(14) 0.36422(12) 0.55076(8) 0.0248(3) Uani 1 1 d . . .
H14A H 0.5563(19) 0.3087(16) 0.5142(10) 0.028(5) Uiso 1 1 d . . .
H14B H 0.6112(18) 0.3311(16) 0.5891(10) 0.025(5) Uiso 1 1 d . . .
C14A C 0.77120(12) 0.53278(11) 0.58296(7) 0.0184(3) Uani 1 1 d . . .
C14B C 0.84993(13) 0.50831(12) 0.64427(7) 0.0205(3) Uani 1 1 d . . .
N14 N 0.71283(11) 0.43558(10) 0.53761(6) 0.0201(2) Uani 1 1 d . . .
O14 O 0.51192(10) 0.42440(9) 0.55932(6) 0.0264(2) Uani 1 1 d . . .
O14A O 0.84460(11) 0.54146(10) 0.69827(5) 0.0272(2) Uani 1 1 d . . .
O14B O 0.91947(11) 0.45045(10) 0.62876(5) 0.0277(2) Uani 1 1 d . . .
H14C H 0.969(2) 0.441(2) 0.6656(13) 0.051(7) Uiso 1 1 d . . .
C15 C 0.56468(14) 0.50751(13) 0.61192(8) 0.0242(3) Uani 1 1 d . . .
H15A H 0.5851(18) 0.4754(16) 0.6532(10) 0.029(5) Uiso 1 1 d . . .
H15B H 0.5087(19) 0.5458(16) 0.6154(9) 0.027(5) Uiso 1 1 d . . .
N15 N 0.68039(11) 0.58159(10) 0.60035(6) 0.0202(2) Uani 1 1 d . . .
C16 C 0.69233(13) 0.68134(11) 0.57768(7) 0.0186(3) Uani 1 1 d . . .
N16 N 0.79735(11) 0.70961(9) 0.54997(6) 0.0180(2) Uani 1 1 d . . .
O16 O 0.62520(10) 0.73828(8) 0.58369(5) 0.0234(2) Uani 1 1 d . . .
C17 C 0.85420(13) 0.82041(11) 0.53600(7) 0.0188(3) Uani 1 1 d . . .
H17A H 0.9434(19) 0.8362(16) 0.5449(9) 0.027(5) Uiso 1 1 d . . .
H17B H 0.8327(18) 0.8678(15) 0.5642(9) 0.024(5) Uiso 1 1 d . . .
N17 N 0.81451(11) 0.84376(10) 0.47068(6) 0.0198(2) Uani 1 1 d . . .
C18 C 0.72911(14) 0.89887(12) 0.45749(7) 0.0232(3) Uani 1 1 d . . .
N18 N 0.71684(13) 0.91594(11) 0.39250(6) 0.0265(3) Uani 1 1 d . . .
O18 O 0.67534(11) 0.93162(10) 0.49586(6) 0.0300(2) Uani 1 1 d . . .
C19 C 0.59831(18) 0.92167(16) 0.35749(9) 0.0353(4) Uani 1 1 d . . .
H19A H 0.5551(19) 0.9544(17) 0.3861(10) 0.034(5) Uiso 1 1 d . . .
H19B H 0.615(2) 0.9676(19) 0.3219(12) 0.048(6) Uiso 1 1 d . . .
O19 O 0.51894(11) 0.81545(11) 0.33231(6) 0.0359(3) Uani 1 1 d . . .
C20 C 0.57519(16) 0.76818(15) 0.28739(8) 0.0326(4) Uani 1 1 d . . .
H20A H 0.590(2) 0.8144(18) 0.2522(11) 0.041(6) Uiso 1 1 d . . .
H20B H 0.520(2) 0.6969(18) 0.2703(10) 0.035(5) Uiso 1 1 d . . .
O31 O 0.36283(14) 0.90170(13) 0.21090(9) 0.0482(4) Uani 1 1 d . . .
H31A H 0.342(3) 0.831(3) 0.2238(15) 0.071(9) Uiso 1 1 d . . .
H31B H 0.299(4) 0.921(3) 0.2068(18) 0.096(12) Uiso 1 1 d . . .
O32 O 0.07541(11) 0.41886(10) 0.71651(5) 0.0249(2) Uani 1 1 d . . .
H32A H 0.047(2) 0.371(2) 0.7391(13) 0.049(7) Uiso 1 1 d . . .
H32B H 0.104(2) 0.471(2) 0.7466(12) 0.040(6) Uiso 1 1 d . . .
O33 O 0.43342(11) 0.58843(10) 0.77875(6) 0.0262(2) Uani 1 1 d . . .
H33A H 0.405(2) 0.539(2) 0.7512(12) 0.037(6) Uiso 1 1 d . . .
H33B H 0.460(2) 0.639(2) 0.7553(14) 0.055(7) Uiso 1 1 d . . .
O34 O 0.27148(11) 0.30633(12) 0.82158(6) 0.0350(3) Uani 1 1 d . . .
H34A H 0.230(3) 0.235(3) 0.8049(17) 0.084(10) Uiso 1 1 d . . .
H34B H 0.229(2) 0.325(2) 0.8496(13) 0.050(7) Uiso 1 1 d . . .
O35 O 0.94113(13) 0.02839(11) 0.92215(6) 0.0346(3) Uani 1 1 d . . .
H35A H 1.017(3) 0.064(2) 0.9341(14) 0.075(9) Uiso 1 1 d . . .
H35B H 0.900(2) 0.048(2) 0.9496(12) 0.051(7) Uiso 1 1 d . . .
O36 O 0.53530(13) 0.75036(12) 0.70053(7) 0.0374(3) Uani 1 1 d . . .
H36A H 0.546(3) 0.738(2) 0.6627(15) 0.060(8) Uiso 1 1 d . . .
H36B H 0.540(3) 0.818(3) 0.7037(17) 0.093(12) Uiso 1 1 d . . .
O37 O 0.01874(13) 0.72884(11) 0.19929(6) 0.0338(3) Uani 1 1 d . . .
H37A H 0.047(3) 0.794(3) 0.2005(14) 0.059(8) Uiso 1 1 d . . .
H37B H 0.022(2) 0.717(2) 0.1594(14) 0.053(7) Uiso 1 1 d . . .
O38 O 0.21992(11) 0.18189(11) 0.12239(7) 0.0324(3) Uani 1 1 d . . .
H38A H 0.202(2) 0.2081(19) 0.1583(12) 0.043(6) Uiso 1 1 d . . .
H38B H 0.160(2) 0.119(2) 0.1055(12) 0.050(7) Uiso 1 1 d . . .
O39 O 0.74911(12) 0.29967(10) 0.74690(7) 0.0331(3) Uani 1 1 d . . .
H39A H 0.826(3) 0.301(2) 0.7660(14) 0.063(8) Uiso 1 1 d . . .
H39B H 0.739(3) 0.358(3) 0.7619(15) 0.069(9) Uiso 1 1 d . . .
O40 O 0.25223(12) 0.82531(11) 0.36637(7) 0.0356(3) Uani 1 1 d . . .
H40A H 0.292(4) 0.822(4) 0.406(2) 0.138(17) Uiso 1 1 d . . .
H40B H 0.275(3) 0.782(3) 0.3358(17) 0.087(10) Uiso 1 1 d . . .
O41 O 0.76582(12) 0.71387(10) 0.75297(6) 0.0312(3) Uani 1 1 d . . .
H41A H 0.688(3) 0.712(2) 0.7362(14) 0.059(8) Uiso 1 1 d . . .
H41B H 0.773(3) 0.654(3) 0.7379(15) 0.069(9) Uiso 1 1 d . . .
O42 O 0.85918(13) 0.05585(11) 0.79922(7) 0.0392(3) Uani 1 1 d . . .
H42A H 0.880(3) 0.046(2) 0.8469(16) 0.078(9) Uiso 1 1 d . . .
H42B H 0.869(3) 0.008(2) 0.7738(15) 0.072(9) Uiso 1 1 d . . .
O43 O 0.81755(14) 0.84568(12) 0.05021(8) 0.0458(3) Uani 1 1 d D . .
H43A H 0.793(4) 0.7743(16) 0.052(2) 0.137(16) Uiso 1 1 d D . .
H43B H 0.751(3) 0.863(3) 0.0321(19) 0.131(15) Uiso 1 1 d D . .
O44 O 0.87409(13) 0.90205(11) 0.70339(7) 0.0358(3) Uani 1 1 d . . .
H44A H 0.850(3) 0.836(3) 0.7188(15) 0.068(9) Uiso 1 1 d . . .
H44B H 0.801(4) 0.915(3) 0.6816(18) 0.102(12) Uiso 1 1 d . . .
O45 O 0.7628(2) 0.3013(3) 0.33026(14) 0.0407(6) Uani 0.58 1 d P A 1
H45A H 0.703(4) 0.229(3) 0.311(2) 0.105(13) Uiso 0.58 1 d P B 1
H45B H 0.722(3) 0.314(3) 0.3577(17) 0.081(10) Uiso 0.58 1 d P C 1
O46 O 0.7423(3) 0.2434(4) 0.3532(2) 0.0474(10) Uani 0.42 1 d P D 2
H46A H 0.722(3) 0.314(3) 0.3577(17) 0.081(10) Uiso 0.42 1 d P E 2
H46B H 0.703(4) 0.229(3) 0.311(2) 0.105(13) Uiso 0.42 1 d P F 2
O47 O 0.67180(16) 0.94916(12) 0.64210(8) 0.0413(3) Uani 0.90 1 d PD G 1
H47A H 0.648(3) 0.923(2) 0.6008(10) 0.079(11) Uiso 0.90 1 d PD H 1
H47B H 0.687(3) 1.0202(14) 0.6429(14) 0.071(10) Uiso 0.90 1 d PD I 1
O48 O 0.3045(3) 0.8245(2) 0.49527(12) 0.0426(6) Uani 0.55 1 d P J 1
O49 O 0.4074(5) 0.8884(4) 0.4825(3) 0.0394(12) Uani 0.25 1 d P K 2
O50 O 0.4501(17) 0.0300(15) 0.4266(9) 0.061(4) Uiso 0.10 1 d P L 3
O51 O 0.3102(18) 0.8425(15) 0.5441(10) 0.063(4) Uiso 0.10 1 d P M 3
O52 O 0.6383(15) 0.9456(13) 0.6925(8) 0.051(4) Uiso 0.10 1 d P N 3

loop_
_atom_site_aniso_label
_atom_site_aniso_U_11
_atom_site_aniso_U_22
_atom_site_aniso_U_33
_atom_site_aniso_U_23
_atom_site_aniso_U_13
_atom_site_aniso_U_12
C1 0.0150(6) 0.0186(6) 0.0218(7) 0.0027(5) 0.0011(5) 0.0091(5)
C1A 0.0165(6) 0.0186(6) 0.0185(6) 0.0026(5) 0.0025(5) 0.0084(5)
C1B 0.0176(6) 0.0204(6) 0.0204(6) 0.0050(5) 0.0037(5) 0.0085(5)
N1 0.0172(5) 0.0178(5) 0.0206(6) 0.0023(4) 0.0016(4) 0.0055(4)
O1 0.0193(5) 0.0198(5) 0.0224(5) -0.0019(4) 0.0002(4) 0.0062(4)
O1A 0.0319(6) 0.0351(6) 0.0195(5) 0.0049(4) 0.0051(4) 0.0195(5)
O1B 0.0252(5) 0.0303(6) 0.0201(5) 0.0031(4) 0.0015(4) 0.0178(4)
C2 0.0195(6) 0.0178(6) 0.0166(6) 0.0008(5) 0.0040(5) 0.0087(5)
C2A 0.0155(6) 0.0176(6) 0.0163(6) 0.0017(5) 0.0015(5) 0.0075(5)
C2B 0.0160(6) 0.0200(6) 0.0196(6) 0.0029(5) 0.0001(5) 0.0067(5)
N2 0.0169(5) 0.0163(5) 0.0165(5) 0.0005(4) 0.0016(4) 0.0068(4)
O2A 0.0202(5) 0.0319(6) 0.0208(5) -0.0034(4) -0.0019(4) 0.0091(4)
O2B 0.0183(5) 0.0408(6) 0.0251(5) -0.0007(5) 0.0021(4) 0.0131(5)
C3 0.0169(6) 0.0217(6) 0.0155(6) 0.0011(5) 0.0030(5) 0.0053(5)
C3A 0.0168(6) 0.0165(6) 0.0158(6) 0.0006(5) 0.0021(5) 0.0056(5)
C3B 0.0181(6) 0.0181(6) 0.0204(6) 0.0013(5) 0.0024(5) 0.0057(5)
N3 0.0168(5) 0.0157(5) 0.0154(5) -0.0001(4) -0.0001(4) 0.0061(4)
O3 0.0227(5) 0.0211(5) 0.0206(5) -0.0011(4) 0.0005(4) 0.0012(4)
O3A 0.0195(5) 0.0445(7) 0.0255(6) -0.0052(5) -0.0011(4) 0.0044(5)
O3B 0.0187(5) 0.0306(6) 0.0250(5) -0.0028(4) 0.0048(4) 0.0075(4)
C4 0.0228(7) 0.0331(8) 0.0228(7) 0.0039(6) -0.0032(6) 0.0101(6)
C4A 0.0187(6) 0.0190(6) 0.0162(6) 0.0022(5) 0.0011(5) 0.0071(5)
C4B 0.0225(7) 0.0205(6) 0.0198(7) 0.0039(5) 0.0020(5) 0.0074(5)
N4 0.0189(6) 0.0212(6) 0.0181(6) 0.0024(4) -0.0011(4) 0.0048(5)
O4 0.0242(5) 0.0468(7) 0.0312(6) 0.0062(5) 0.0016(5) 0.0173(5)
O4A 0.0313(6) 0.0232(5) 0.0259(6) 0.0005(4) 0.0040(5) -0.0008(4)
O4B 0.0358(6) 0.0357(6) 0.0188(5) 0.0027(4) 0.0054(4) 0.0008(5)
C5 0.0345(8) 0.0406(9) 0.0263(8) 0.0070(7) 0.0024(7) 0.0255(7)
N5 0.0266(6) 0.0247(6) 0.0190(6) 0.0038(5) 0.0046(5) 0.0150(5)
C6 0.0221(6) 0.0186(6) 0.0207(7) 0.0027(5) 0.0034(5) 0.0087(5)
N6 0.0203(5) 0.0189(5) 0.0141(5) 0.0005(4) 0.0027(4) 0.0091(4)
O6 0.0366(6) 0.0349(6) 0.0262(6) 0.0065(5) 0.0119(5) 0.0235(5)
C7 0.0200(6) 0.0163(6) 0.0149(6) -0.0004(5) 0.0009(5) 0.0053(5)
N7 0.0178(5) 0.0165(5) 0.0186(5) 0.0015(4) 0.0033(4) 0.0084(4)
C8 0.0179(6) 0.0208(6) 0.0164(6) 0.0015(5) 0.0014(5) 0.0080(5)
N8 0.0166(5) 0.0208(6) 0.0229(6) 0.0053(4) 0.0051(4) 0.0097(4)
O8 0.0225(5) 0.0238(5) 0.0272(5) 0.0043(4) 0.0063(4) 0.0134(4)
C9 0.0183(6) 0.0253(7) 0.0296(8) 0.0071(6) 0.0073(6) 0.0088(6)
O9 0.0174(5) 0.0248(5) 0.0331(6) 0.0058(4) 0.0031(4) 0.0074(4)
C10 0.0195(7) 0.0206(7) 0.0286(8) 0.0062(6) 0.0046(6) 0.0056(5)
C11 0.0199(6) 0.0255(7) 0.0161(6) 0.0010(5) 0.0047(5) 0.0014(5)
C11A 0.0253(7) 0.0238(7) 0.0180(6) 0.0025(5) 0.0025(5) 0.0024(6)
C11B 0.0305(8) 0.0256(7) 0.0221(7) 0.0050(6) 0.0037(6) 0.0017(6)
N11 0.0235(6) 0.0269(6) 0.0180(6) 0.0025(5) -0.0009(5) 0.0005(5)
O11 0.0248(5) 0.0262(5) 0.0209(5) -0.0029(4) 0.0021(4) -0.0019(4)
O11A 0.0378(7) 0.0285(6) 0.0279(6) 0.0021(5) 0.0073(5) -0.0054(5)
O11B 0.0438(7) 0.0393(7) 0.0201(6) 0.0051(5) 0.0054(5) -0.0025(6)
C12 0.0194(6) 0.0238(7) 0.0183(6) -0.0010(5) 0.0051(5) 0.0063(5)
C12A 0.0203(6) 0.0217(7) 0.0156(6) 0.0003(5) 0.0028(5) 0.0017(5)
C12B 0.0216(7) 0.0244(7) 0.0244(7) -0.0003(6) 0.0070(6) 0.0006(6)
N12 0.0206(6) 0.0202(6) 0.0160(5) -0.0012(4) 0.0010(4) 0.0018(5)
O12A 0.0222(5) 0.0468(7) 0.0300(6) -0.0090(5) 0.0039(5) -0.0017(5)
O12B 0.0271(6) 0.0357(6) 0.0301(6) -0.0056(5) 0.0128(5) 0.0006(5)
C13 0.0162(6) 0.0216(7) 0.0228(7) 0.0013(5) 0.0015(5) 0.0097(5)
C13A 0.0164(6) 0.0213(6) 0.0170(6) 0.0006(5) 0.0011(5) 0.0084(5)
C13B 0.0167(6) 0.0280(7) 0.0203(7) 0.0001(5) -0.0001(5) 0.0082(5)
N13 0.0182(5) 0.0202(6) 0.0163(5) -0.0006(4) 0.0016(4) 0.0064(4)
O13 0.0207(5) 0.0253(5) 0.0232(5) -0.0043(4) -0.0003(4) 0.0061(4)
O13A 0.0201(5) 0.0363(6) 0.0229(5) -0.0063(4) -0.0025(4) 0.0096(4)
O13B 0.0202(5) 0.0733(10) 0.0298(6) -0.0123(6) 0.0011(5) 0.0192(6)
C14 0.0228(7) 0.0221(7) 0.0306(8) 0.0068(6) 0.0059(6) 0.0073(6)
C14A 0.0172(6) 0.0212(6) 0.0195(6) 0.0029(5) 0.0031(5) 0.0097(5)
C14B 0.0210(6) 0.0234(7) 0.0197(7) 0.0047(5) 0.0033(5) 0.0107(5)
N14 0.0192(5) 0.0198(6) 0.0213(6) 0.0017(4) 0.0017(4) 0.0069(4)
O14 0.0190(5) 0.0259(5) 0.0349(6) 0.0056(4) 0.0041(4) 0.0077(4)
O14A 0.0320(6) 0.0354(6) 0.0199(5) 0.0035(4) 0.0041(4) 0.0188(5)
O14B 0.0307(6) 0.0387(6) 0.0209(5) 0.0013(4) -0.0002(4) 0.0245(5)
C15 0.0203(7) 0.0257(7) 0.0305(8) 0.0080(6) 0.0086(6) 0.0099(6)
N15 0.0179(5) 0.0225(6) 0.0243(6) 0.0051(5) 0.0060(5) 0.0108(5)
C16 0.0168(6) 0.0219(6) 0.0173(6) 0.0007(5) 0.0010(5) 0.0074(5)
N16 0.0179(5) 0.0185(5) 0.0190(5) 0.0018(4) 0.0036(4) 0.0073(4)
O16 0.0221(5) 0.0228(5) 0.0293(5) 0.0032(4) 0.0064(4) 0.0119(4)
C17 0.0191(6) 0.0198(6) 0.0157(6) -0.0007(5) 0.0005(5) 0.0050(5)
N17 0.0215(6) 0.0213(6) 0.0161(5) 0.0009(4) 0.0020(4) 0.0066(5)
C18 0.0224(7) 0.0224(7) 0.0223(7) 0.0032(5) 0.0010(5) 0.0042(5)
N18 0.0293(7) 0.0278(7) 0.0219(6) 0.0048(5) 0.0015(5) 0.0091(5)
O18 0.0311(6) 0.0352(6) 0.0285(6) 0.0053(5) 0.0059(5) 0.0170(5)
C19 0.0370(9) 0.0411(10) 0.0295(9) 0.0085(7) -0.0018(7) 0.0176(8)
O19 0.0275(6) 0.0452(7) 0.0337(6) 0.0073(5) -0.0018(5) 0.0122(5)
C20 0.0290(8) 0.0387(9) 0.0233(8) 0.0065(7) -0.0051(6) 0.0042(7)
O31 0.0319(7) 0.0462(8) 0.0713(10) 0.0317(8) 0.0171(7) 0.0107(6)
O32 0.0296(6) 0.0254(5) 0.0192(5) -0.0001(4) -0.0025(4) 0.0115(5)
O33 0.0297(6) 0.0260(6) 0.0218(5) -0.0015(5) -0.0037(4) 0.0117(5)
O34 0.0257(6) 0.0488(8) 0.0288(6) -0.0051(5) -0.0013(5) 0.0134(5)
O35 0.0309(6) 0.0408(7) 0.0337(6) -0.0071(5) 0.0087(5) 0.0134(5)
O36 0.0400(7) 0.0414(8) 0.0356(7) 0.0065(6) 0.0148(6) 0.0154(6)
O37 0.0416(7) 0.0312(7) 0.0290(6) 0.0021(5) 0.0100(5) 0.0098(5)
O38 0.0243(6) 0.0357(7) 0.0386(7) -0.0006(5) 0.0099(5) 0.0096(5)
O39 0.0318(6) 0.0275(6) 0.0400(7) -0.0021(5) 0.0034(5) 0.0117(5)
O40 0.0362(7) 0.0349(7) 0.0401(7) 0.0017(5) 0.0140(6) 0.0143(5)
O41 0.0307(6) 0.0270(6) 0.0353(6) 0.0010(5) 0.0040(5) 0.0092(5)
O42 0.0448(7) 0.0348(7) 0.0408(8) 0.0048(6) 0.0079(6) 0.0160(6)
O43 0.0376(7) 0.0320(7) 0.0630(10) 0.0077(6) -0.0036(6) 0.0091(6)
O44 0.0365(7) 0.0310(6) 0.0373(7) 0.0090(5) 0.0084(5) 0.0046(5)
O45 0.0274(12) 0.0605(18) 0.0326(13) -0.0182(13) -0.0063(10) 0.0204(13)
O46 0.0225(16) 0.066(3) 0.049(2) -0.030(2) -0.0111(16) 0.0211(18)
O47 0.0546(9) 0.0295(7) 0.0392(8) 0.0004(6) 0.0075(7) 0.0129(7)
O48 0.0620(16) 0.0460(14) 0.0365(13) 0.0087(10) 0.0122(11) 0.0392(13)
O49 0.039(3) 0.040(3) 0.042(3) -0.007(2) -0.008(2) 0.025(2)

loop_
_geom_bond_atom_site_label_1
_geom_bond_atom_site_label_2
_geom_bond_distance
_geom_bond_site_symmetry_2
_geom_bond_publ_flag
C1 O1 1.2263(17) . ?
C1 N2 1.3707(17) . ?
C1 N1 1.3813(18) . ?
C1A N8 1.4422(17) . ?
C1A N1 1.4534(17) . ?
C1A C1B 1.5587(19) . ?
C1A C2A 1.5778(18) . ?
C1B O1A 1.2115(18) . ?
C1B O1B 1.3051(17) . ?
N1 C10 1.4611(18) . ?
O1B H1B 0.90(3) . ?
C2 N2 1.4515(17) . ?
C2 N3 1.4573(17) . ?
C2 H2A 0.970(19) . ?
C2 H2B 0.990(17) . ?
C2A N7 1.4512(16) . ?
C2A N2 1.4518(17) . ?
C2A C2B 1.5499(18) . ?
C2B O2B 1.2019(18) . ?
C2B O2A 1.3156(17) . ?
O2A H2A1 0.90(3) . ?
C3 O3 1.2185(17) . ?
C3 N3 1.3689(17) . ?
C3 N4 1.3782(18) . ?
C3A N3 1.4532(16) . ?
C3A N6 1.4539(17) . ?
C3A C3B 1.5556(18) . ?
C3A C4A 1.5832(18) . ?
C3B O3A 1.2061(18) . ?
C3B O3B 1.3071(18) . ?
O3B H3B 0.81(3) . ?
C4 O4 1.425(2) . ?
C4 N4 1.4572(18) . ?
C4 H4A 0.98(2) . ?
C4 H4B 0.97(2) . ?
C4A N4 1.4482(17) . ?
C4A N5 1.4518(18) . ?
C4A C4B 1.5494(19) . ?
C4B O4B 1.2100(18) . ?
C4B O4A 1.3015(18) . ?
O4 C5 1.427(2) . ?
O4A H4A1 0.90(3) . ?
C5 N5 1.4572(19) . ?
C5 H5A 0.97(2) . ?
C5 H5B 0.95(2) . ?
N5 C6 1.3854(18) . ?
C6 O6 1.2104(18) . ?
C6 N6 1.3684(18) . ?
N6 C7 1.4571(17) . ?
C7 N7 1.4519(17) . ?
C7 H7A 0.99(2) . ?
C7 H7B 0.987(19) . ?
N7 C8 1.3844(18) . ?
C8 O8 1.2168(17) . ?
C8 N8 1.3772(18) . ?
N8 C9 1.4546(18) . ?
C9 O9 1.4247(19) . ?
C9 H9A 0.93(2) . ?
C9 H9B 1.00(2) . ?
O9 C10 1.4265(18) . ?
C10 H10A 0.97(2) . ?
C10 H10B 0.961(19) . ?
C11 O11 1.2155(18) . ?
C11 N12 1.3739(18) . ?
C11 N11 1.381(2) . ?
C11A N11 1.4442(18) . ?
C11A N18 1.454(2) . ?
C11A C11B 1.548(2) . ?
C11A C12A 1.580(2) . ?
C11B O11B 1.210(2) . ?
C11B O11A 1.3112(19) . ?
N11 C20 1.451(2) . ?
O11A H11A 0.92(3) . ?
C12 N13 1.4495(18) . ?
C12 N12 1.4530(19) . ?
C12 H12A 0.971(19) . ?
C12 H12B 0.945(19) . ?
C12A N17 1.4506(18) . ?
C12A N12 1.4557(18) . ?
C12A C12B 1.552(2) . ?
C12B O12A 1.2008(19) . ?
C12B O12B 1.3134(19) . ?
O12B H12C 0.82(2) . ?
C13 O13 1.2205(18) . ?
C13 N13 1.3707(18) . ?
C13 N14 1.3843(19) . ?
C13A N13 1.4483(17) . ?
C13A N16 1.4546(17) . ?
C13A C13B 1.5515(19) . ?
C13A C14A 1.5799(19) . ?
C13B O13B 1.2019(19) . ?
C13B O13A 1.3111(18) . ?
O13A H13A 0.96(3) . ?
C14 O14 1.4273(19) . ?
C14 N14 1.4602(19) . ?
C14 H14A 0.98(2) . ?
C14 H14B 0.95(2) . ?
C14A N15 1.4445(17) . ?
C14A N14 1.4547(18) . ?
C14A C14B 1.5559(19) . ?
C14B O14A 1.2093(18) . ?
C14B O14B 1.3029(18) . ?
O14 C15 1.425(2) . ?
O14B H14C 0.92(3) . ?
C15 N15 1.4530(18) . ?
C15 H15A 1.00(2) . ?
C15 H15B 0.92(2) . ?
N15 C16 1.3685(18) . ?
C16 O16 1.2221(17) . ?
C16 N16 1.3793(18) . ?
N16 C17 1.4503(18) . ?
C17 N17 1.4528(18) . ?
C17 H17A 0.97(2) . ?
C17 H17B 0.94(2) . ?
N17 C18 1.3702(19) . ?
C18 O18 1.2161(19) . ?
C18 N18 1.3871(19) . ?
N18 C19 1.465(2) . ?
C19 O19 1.424(2) . ?
C19 H19A 0.99(2) . ?
C19 H19B 0.98(2) . ?
O19 C20 1.427(2) . ?
C20 H20A 0.98(2) . ?
C20 H20B 0.96(2) . ?
O31 H31A 0.93(3) . ?
O31 H31B 0.82(4) . ?
O32 H32A 0.82(3) . ?
O32 H32B 0.85(3) . ?
O33 H33A 0.79(3) . ?
O33 H33B 0.85(3) . ?
O34 H34A 0.93(4) . ?
O34 H34B 0.88(3) . ?
O35 H35A 0.85(3) . ?
O35 H35B 0.87(3) . ?
O36 H36A 0.84(3) . ?
O36 H36B 0.85(4) . ?
O37 H37A 0.81(3) . ?
O37 H37B 0.85(3) . ?
O38 H38A 0.89(3) . ?
O38 H38B 0.91(3) . ?
O39 H39A 0.90(3) . ?
O39 H39B 0.84(3) . ?
O40 H40A 0.90(5) . ?
O40 H40B 0.95(4) . ?
O41 H41A 0.90(3) . ?
O41 H41B 0.85(3) . ?
O42 H42A 1.02(3) . ?
O42 H42B 0.84(3) . ?
O43 H43A 0.883(18) . ?
O43 H43B 0.891(18) . ?
O44 H44A 0.90(3) . ?
O44 H44B 0.95(4) . ?
O45 H45A 1.00(4) . ?
O45 H45B 0.83(4) . ?
O45 H46A 0.83(4) . ?
O45 H46B 1.00(4) . ?
O46 H45A 0.92(4) . ?
O46 H45B 1.00(4) . ?
O46 H46A 1.00(4) . ?
O46 H46B 0.92(4) . ?
O47 H47A 0.885(17) . ?
O47 H47B 0.879(17) . ?
